data_1532914
loop_
_publ_author_name
'Moore, C.A.'
'Battle, P.D.'

_publ_section_title
;
 Crystal and magnetic structures of Sr4 M Mn2 O9 (M= Cu or Zn)
;
_journal_name_full 'Journal of Solid State Chemistry'
_journal_page_first 88
_journal_page_last 96
_journal_volume 176
_journal_year 2003
_chemical_formula_sum 'Cu Mn2 O9 Sr4'
_chemical_name_systematic 'Sr4 Cu (Mn2 O9)'
_space_group_IT_number 150
_symmetry_space_group_name_Hall 'P 3 2"'
_symmetry_space_group_name_H-M 'P 3 2 1'
_cell_angle_alpha 90
_cell_angle_beta 90
_cell_angle_gamma 120
_cell_formula_units_Z 3
_cell_length_a 9.5918
_cell_length_b 9.5918
_cell_length_c 7.8114
_cell_volume 622.386
_citation_journal_id_ASTM JSSCBI
_cod_data_source_file Moore_JSSCBI_2003_260.cif
_cod_data_source_block Cu1Mn2O9Sr4
_cod_original_cell_volume 622.3859
_cod_original_formula_sum 'Cu1 Mn2 O9 Sr4'
_cod_database_code 1532914

loop_
_symmetry_equiv_pos_as_xyz
x,y,z
-y,x-y,z
-x+y,-x,z
y,x,-z
-x,-x+y,-z
x-y,-y,-z

loop_
_atom_site_label
_atom_site_type_symbol
_atom_site_fract_x
_atom_site_fract_y
_atom_site_fract_z
_atom_site_occupancy
_atom_site_U_iso_or_equiv
O2 O-2 0.66 0.179 0.465 1 0.0
Mn2 Mn+4 0.3333 0.6667 0.089 1 0.0
Mn3 Mn+4 0.3333 0.6667 0.404 1 0.0
Cu2 Cu+2 0.382 0.661 0.75 0.333 0.0
Sr2 Sr+2 0.358 0 0.5 1 0.0
O5 O-2 0.99 0.156 0.294 1 0.0
Sr1 Sr+2 0.025 0.6897 0.248 1 0.0
Mn1 Mn+4 0 0 0.159 1 0.0
Sr3 Sr+2 0.324 0 0 1 0.0
O3 O-2 0.843 0 0 1 0.0
O1 O-2 0.483 0.657 0.236 1 0.0
O4 O-2 0.678 0.184 0.064 1 0.0
Cu1 Cu+2 0.94 0 0.5 0.333 0.0
